data_2007311
loop_
_publ_author_name
'Ferreira, M\'arcia A.'
'Costa, M\'arcia D. D.'
'Mendes, Isolda M. C.'
'Drumond, Mariza G.'
'Pil\'o-Veloso, Dorila'
'Fernandes, Nelson G.'

_publ_section_title
;
 Lignin Model Compounds: 4,4'-<i>O</i>-Dimethyldehydrodiacetovanillone
 and 4,4'-<i>O</i>-Diethyldehydrodiacetovanillone
;
_journal_issue 6
_journal_name_full 'Acta Crystallographica Section C'
_journal_page_first 837
_journal_page_last 840
_journal_paper_doi 10.1107/S0108270197018015
_journal_volume 54
_journal_year 1998
_chemical_formula_sum 'C22 H26 O6'
_chemical_formula_weight 386.43
_chemical_name_systematic
;
5-5'-diacetyl-2-2'-diethoxy-3-3'-dimethoxy-1,1'-biphenyl
;
_space_group_IT_number 2
_symmetry_cell_setting triclinic
_symmetry_space_group_name_Hall '-P 1'
_symmetry_space_group_name_H-M 'P -1'
_audit_creation_method SHELXL
_cell_angle_alpha 72.477(3)
_cell_angle_beta 75.764(3)
_cell_angle_gamma 62.294(2)
_cell_formula_units_Z 4
_cell_length_a 11.4731(4)
_cell_length_b 12.2009(4)
_cell_length_c 17.6234(7)
_cell_measurement_reflns_used 90
_cell_measurement_temperature 298(2)
_cell_measurement_theta_max 18.66
_cell_measurement_theta_min 14.96
_cell_volume 2066.30(14)
_computing_cell_refinement XSCANS
_computing_data_collection 'XSCANS, (Siemens, 1991)'
_computing_data_reduction XSCANS
_computing_molecular_graphics 'ORTEPII (Johnson, 1976)'
_computing_publication_material 'MS-DOS 6.22 editor'
_computing_structure_refinement 'SHELXL-93 (Sheldrick, 1993)'
_computing_structure_solution 'XS (SHELXTL-PC; Sheldrick, 1990)'
_diffrn_ambient_temperature 298(2)
_diffrn_measurement_device 'Siemens P4 diffractometer'
_diffrn_measurement_method \w/2\q
_diffrn_radiation_monochromator graphite
_diffrn_radiation_source xray_tube
_diffrn_radiation_type MoK\a
_diffrn_radiation_wavelength 0.71073
_diffrn_reflns_av_R_equivalents 0.0252
_diffrn_reflns_av_sigmaI/netI 0.0432
_diffrn_reflns_limit_h_max 12
_diffrn_reflns_limit_h_min -1
_diffrn_reflns_limit_k_max 12
_diffrn_reflns_limit_k_min -11
_diffrn_reflns_limit_l_max 18
_diffrn_reflns_limit_l_min -18
_diffrn_reflns_number 6753
_diffrn_reflns_theta_max 26.44
_diffrn_reflns_theta_min 1.93
_diffrn_standards_decay_% 'less than 1'
_diffrn_standards_interval_count 97
_diffrn_standards_number 3
_exptl_absorpt_coefficient_mu 0.090
_exptl_absorpt_correction_T_max 0.9809
_exptl_absorpt_correction_T_min 0.9683
_exptl_absorpt_correction_type 'Analytical (Lundgren, 1982)'
_exptl_crystal_colour Colourless
_exptl_crystal_density_diffrn 1.242
_exptl_crystal_density_method none
_exptl_crystal_description 'Transparent blocks'
_exptl_crystal_F_000 824
_exptl_crystal_size_max 0.40
_exptl_crystal_size_mid 0.30
_exptl_crystal_size_min 0.20
_refine_diff_density_max 0.230
_refine_diff_density_min -0.048
_refine_ls_extinction_coef 0.0061(2)
_refine_ls_extinction_method 'SHELXL93 (Sheldrick, 1993)'
_refine_ls_goodness_of_fit_all 2.099
_refine_ls_goodness_of_fit_obs 2.305
_refine_ls_hydrogen_treatment 'H-atom parameters calculated and not refined'
_refine_ls_matrix_type full
_refine_ls_number_parameters 528
_refine_ls_number_reflns 5294
_refine_ls_number_restraints 4
_refine_ls_restrained_S_all 2.098
_refine_ls_restrained_S_obs 2.304
_refine_ls_R_factor_all 0.0775
_refine_ls_R_factor_obs .0488
_refine_ls_shift/esd_max -0.002
_refine_ls_shift/esd_mean 0.000
_refine_ls_structure_factor_coef F^2^
_refine_ls_weighting_details 'w = 1/\s^2^(Fo^2^)'
_refine_ls_weighting_scheme calc
_refine_ls_wR_factor_all 0.0601
_refine_ls_wR_factor_obs .0562
_reflns_number_observed 3982
_reflns_number_total 5294
_reflns_observed_criterion '>2.0 sigma(I)'
_cod_data_source_file bs1044.cif
_cod_data_source_block II
_cod_depositor_comments
;
The following automatic conversions were performed:

'_refine_ls_weighting_scheme' value 'calc w = 1/\s^2^(Fo^2^)' was
changed to 'calc'. New tag '_refine_ls_weighting_details' was
created. The value of the new tag was set to 'w = 1/\s^2^(Fo^2^)'.

Automatic conversion script
Id: cif_fix_values 3143 2015-03-26 13:38:13Z robertas 
;
_cod_original_cell_volume 2066.30(13)
_cod_database_code 2007311

loop_
_symmetry_equiv_pos_as_xyz
'x, y, z'
'-x, -y, -z'

loop_
_atom_site_aniso_label
_atom_site_aniso_U_11
_atom_site_aniso_U_22
_atom_site_aniso_U_33
_atom_site_aniso_U_12
_atom_site_aniso_U_13
_atom_site_aniso_U_23
O1 .063(2) .0542(14) .079(2) -.0223(12) .0082(12) .0002(12)
O2 .0583(14) .0333(11) .0760(14) -.0130(10) .0001(11) .0003(10)
O3 .0523(13) .0505(12) .0497(12) -.0242(10) .0034(10) -.0144(9)
O4 .069(2) .075(2) .071(2) .0210(14) -.0180(13) -.0100(13)
O5 .0680(15) .0481(12) .0504(12) .0000(11) -.0138(11) -.0205(10)
O6 .0547(13) .0555(12) .0500(12) -.0039(11) -.0194(11) -.0092(10)
O7 .0648(15) .0525(13) .083(2) -.0360(11) -.0176(12) -.0061(11)
O8 .0560(14) .0346(11) .093(2) -.0160(10) -.0270(12) .0060(10)
O9 .0459(13) .0491(12) .0606(12) -.0189(10) -.0134(10) -.0118(10)
O10 .081(2) .059(2) .122(2) -.0461(14) -.0180(15) .0060(14)
O11 .081(2) .0368(12) .087(2) -.0270(11) -.0002(13) -.0206(11)
O12 .081(2) .0485(13) .075(2) -.0358(12) .0104(13) -.0149(11)
C1 .038(2) .035(2) .042(2) -.0119(14) -.0044(13) -.0061(13)
C2 .036(2) .038(2) .053(2) -.0044(14) -.0051(15) -.0144(14)
C3 .045(2) .032(2) .050(2) -.0115(14) -.0084(15) -.0054(13)
C4 .036(2) .044(2) .040(2) -.0150(14) -.0009(13) -.0089(13)
C5 .036(2) .033(2) .0399(15) -.0096(13) -.0073(13) -.0062(12)
C6 .046(2) .032(2) .050(2) -.0124(14) -.0105(15) -.0031(13)
C7 .038(2) .0339(15) .046(2) -.0105(13) -.0035(14) -.0100(13)
C8 .040(2) .040(2) .047(2) -.0082(14) -.0104(14) -.0067(14)
C9 .047(2) .041(2) .045(2) -.0110(15) -.0043(14) -.0147(13)
C10 .043(2) .035(2) .054(2) -.0047(14) -.0042(15) -.0109(14)
C11 .040(2) .0352(15) .046(2) -.0081(14) -.0070(14) -.0060(13)
C12 .043(2) .044(2) .039(2) -.0127(15) -.0038(14) -.0093(13)
C13 .041(2) .050(2) .051(2) -.015(2) -.0056(15) -.008(2)
C14 .046(2) .066(2) .062(2) -.016(2) .004(2) -.017(2)
C15 .072(3) .037(2) .114(3) -.007(2) .001(2) -.003(2)
C16 .059(2) .082(2) .062(2) -.037(2) -.001(2) -.018(2)
C17 .157(4) .175(5) .089(3) -.136(4) .016(3) -.016(3)
C18 .048(2) .054(2) .053(2) -.010(2) -.010(2) -.004(2)
C19 .065(2) .091(3) .054(2) -.013(2) -.021(2) -.008(2)
C20 .083(3) .053(2) .054(2) -.007(2) -.002(2) -.023(2)
C21 .096(3) .055(2) .051(2) -.004(2) -.027(2) -.007(2)
C22 .118(4) .103(3) .072(2) -.010(3) -.038(2) -.029(2)
C23 .041(2) .033(2) .048(2) -.0159(14) -.0045(14) -.0083(13)
C24 .050(2) .032(2) .056(2) -.0204(15) -.0058(15) -.0064(13)
C25 .043(2) .031(2) .054(2) -.0130(14) -.0068(15) -.0020(13)
C26 .040(2) .041(2) .047(2) -.0177(14) -.0068(14) -.0087(13)
C27 .046(2) .034(2) .045(2) -.0187(14) -.0065(14) -.0064(12)
C28 .047(2) .032(2) .050(2) -.0137(14) -.0124(14) -.0061(13)
C29 .049(2) .035(2) .046(2) -.0189(14) -.0176(15) -.0004(13)
C30 .056(2) .038(2) .050(2) -.022(2) -.012(2) -.0048(14)
C31 .060(2) .035(2) .056(2) -.018(2) -.018(2) -.0081(14)
C32 .059(2) .035(2) .064(2) -.023(2) -.026(2) .0021(15)
C33 .050(2) .043(2) .058(2) -.022(2) -.022(2) .0029(15)
C34 .049(2) .041(2) .054(2) -.0166(15) -.015(2) -.0043(14)
C35 .045(2) .047(2) .050(2) -.022(2) -.0008(14) -.0118(14)
C36 .051(2) .061(2) .102(3) -.019(2) -.025(2) -.021(2)
C37 .082(3) .035(2) .102(3) -.022(2) -.032(2) .010(2)
C38 .043(2) .071(2) .104(3) -.016(2) -.009(2) -.030(2)
C39 .069(3) .170(5) .153(4) -.067(3) .004(3) -.066(4)
C40 .056(2) .056(2) .068(2) -.027(2) -.028(2) .015(2)
C41 .066(3) .102(3) .089(3) -.043(2) .006(2) -.014(2)
C42 .101(3) .045(2) .098(3) -.033(2) -.012(2) -.024(2)
C43 .156(10) .182(11) .056(4) -.105(8) .062(5) -.033(5)
C44 .141(10) .132(9) .101(7) -.056(7) .034(5) -.002(5)
C43A .156(10) .182(11) .056(4) -.105(8) .062(5) -.033(5)
C44A .141(10) .132(9) .101(7) -.056(7) .034(5) -.002(5)

loop_
_atom_site_label
_atom_site_fract_x
_atom_site_fract_y
_atom_site_fract_z
_atom_site_U_iso_or_equiv
_atom_site_thermal_displace_type
_atom_site_calc_flag
_atom_site_refinement_flags
_atom_site_occupancy
_atom_site_disorder_group
_atom_site_type_symbol
O1 .0575(2) .3315(2) .64926(13) .0734(7) Uani d . 1 . O
O2 .2307(2) .7062(2) .39914(12) .0631(6) Uani d . 1 . O
O3 .4431(2) .4984(2) .36774(10) .0509(5) Uani d . 1 . O
O4 .8422(2) -.1321(2) .54608(12) .0921(9) Uani d . 1 . O
O5 .6221(2) .0709(2) .29155(10) .0618(6) Uani d . 1 . O
O6 .4202(2) .2932(2) .31918(11) .0593(6) Uani d . 1 . O
O7 -.1910(2) -.0481(2) .06801(12) .0626(6) Uani d . 1 . O
O8 .2339(2) -.1859(2) .18393(12) .0639(6) Uani d . 1 . O
O9 .2566(2) .0305(2) .16580(11) .0511(5) Uani d . 1 . O
O10 .2820(2) .5460(2) -.00897(15) .0863(8) Uani d . 1 . O
O11 -.1237(2) .5534(2) .18773(12) .0677(6) Uani d . 1 . O
O12 -.1301(2) .3338(2) .20199(13) .0685(6) Uani d D 1 . O
C1 .1466(3) .4597(2) .54976(15) .0405(7) Uani d . 1 . C
C2 .1359(3) .5798(2) .5071(2) .0458(7) Uani d . 1 . C
C3 .2337(3) .5927(2) .4459(2) .0446(7) Uani d . 1 . C
C4 .3457(3) .4852(2) .42774(15) .0417(7) Uani d . 1 . C
C5 .3570(2) .3641(2) .46834(15) .0385(7) Uani d . 1 . C
C6 .2564(3) .3542(2) .5291(2) .0448(7) Uani d . 1 . C
C7 .4730(3) .2464(2) .45058(15) .0410(7) Uani d . 1 . C
C8 .5028(3) .2150(2) .3768(2) .0457(7) Uani d . 1 . C
C9 .6062(3) .0980(2) .3640(2) .0463(7) Uani d . 1 . C
C10 .6816(3) .0168(2) .4252(2) .0486(8) Uani d . 1 . C
C11 .6536(3) .0466(2) .4995(2) .0438(7) Uani d . 1 . C
C12 .5486(3) .1603(2) .51171(15) .0448(7) Uani d . 1 . C
C13 .0453(3) .4391(3) .6168(2) .0497(7) Uani d . 1 . C
C14 -.0714(3) .5499(3) .6444(2) .0626(9) Uani d . 1 . C
C15 .1105(3) .8182(3) .4059(2) .0866(12) Uani d . 1 . C
C16 .5190(3) .5541(3) .3836(2) .0655(9) Uani d . 1 . C
C17 .5653(4) .6225(4) .3073(2) .123(2) Uani d . 1 . C
C18 .7383(3) -.0467(3) .5635(2) .0578(9) Uani d . 1 . C
C19 .6912(3) -.0345(3) .6486(2) .0771(11) Uani d . 1 . C
C20 .7221(3) -.0469(2) .2774(2) .0707(10) Uani d . 1 . C
C21 .4821(3) .3423(3) .2412(2) .0758(11) Uani d . 1 . C
C22 .4032(4) .3619(4) .1800(2) .1047(15) Uani d . 1 . C
C23 -.0708(3) .0477(2) .09330(15) .0409(7) Uani d . 1 . C
C24 .0267(3) -.0696(2) .1247(2) .0460(7) Uani d . 1 . C
C25 .1350(3) -.0763(2) .1496(2) .0452(7) Uani d . 1 . C
C26 .1497(3) .0346(2) .1405(2) .0424(7) Uani d . 1 . C
C27 .0521(3) .1520(2) .11108(15) .0416(7) Uani d . 1 . C
C28 -.0588(3) .1570(2) .08852(15) .0437(7) Uani d . 1 . C
C29 .0621(3) .2726(2) .1051(2) .0422(7) Uani d . 1 . C
C30 -.0290(3) .3583(2) .1505(2) .0471(7) Uani d . 1 . C
C31 -.0246(3) .4741(2) .1423(2) .0490(8) Uani d . 1 . C
C32 .0738(3) .5013(2) .0904(2) .0511(8) Uani d . 1 . C
C33 .1683(3) .4152(3) .0449(2) .0495(8) Uani d . 1 . C
C34 .1613(3) .3016(2) .0523(2) .0485(7) Uani d . 1 . C
C35 -.1860(3) .0502(3) .0665(2) .0470(7) Uani d . 1 . C
C36 -.2969(3) .1757(3) .0382(2) .0697(10) Uani d . 1 . C
C37 .2153(3) -.2989(3) .2055(2) .0762(10) Uani d . 1 . C
C38 .3829(3) -.0311(3) .1214(2) .0737(10) Uani d . 1 . C
C39 .4833(4) -.0113(4) .1420(3) .120(2) Uani d . 1 . C
C40 .2746(3) .4502(3) -.0097(2) .0615(9) Uani d . 1 . C
C41 .3704(3) .3668(3) -.0653(2) .0877(12) Uani d . 1 . C
C42 -.1334(3) .6784(3) .1746(2) .0787(11) Uani d . 1 . C
C43 -.1445(15) .3140(10) .2885(3) .131(4) Uani d PD .457(6) 1 C
C44 -.0912(13) .1806(9) .3142(8) .141(3) Uani d PD .457(6) 1 C
C43A -.0770(8) .2489(11) .2751(3) .131(4) Uani d PD .543(6) 2 C
C44A -.1687(11) .2341(11) .3429(5) .141(3) Uani d PD .543(6) 2 C
H2A .0627(3) .6516(2) .5198(2) .055 Uiso calc R 1 . H
H6A .2629(3) .2739(2) .5568(2) .054 Uiso calc R 1 . H
H10A .7522(3) -.0591(2) .4164(2) .058 Uiso calc R 1 . H
H12A .5281(3) .1798(2) .56187(15) .054 Uiso calc R 1 . H
H14A -.1382(8) .5229(5) .6760(10) .094 Uiso calc R 1 . H
H14B -.1070(12) .6148(8) .5987(2) .094 Uiso calc R 1 . H
H14C -.0435(5) .5828(12) .6763(10) .094 Uiso calc R 1 . H
H15A .1157(10) .8875(6) .3636(9) .130 Uiso calc R 1 . H
H15B .0982(13) .8381(13) .4569(7) .130 Uiso calc R 1 . H
H15C .0368(4) .8039(8) .4019(14) .130 Uiso calc R 1 . H
H16A .5945(3) .4883(3) .4102(2) .079 Uiso calc R 1 . H
H16B .4643(3) .6124(3) .4187(2) .079 Uiso calc R 1 . H
H17A .621(3) .655(3) .3173(3) .184 Uiso calc R 1 . H
H17B .4902(4) .6915(19) .2832(10) .184 Uiso calc R 1 . H
H17C .615(3) .5655(9) .2717(8) .184 Uiso calc R 1 . H
H19A .7511(13) -.1056(12) .6828(2) .116 Uiso calc R 1 . H
H19B .6041(10) -.033(2) .6634(4) .116 Uiso calc R 1 . H
H19C .688(2) .0426(11) .6544(3) .116 Uiso calc R 1 . H
H20A .7213(14) -.0539(9) .2247(5) .106 Uiso calc R 1 . H
H20B .7062(12) -.1142(2) .3167(8) .106 Uiso calc R 1 . H
H20C .8070(4) -.0528(8) .2812(12) .106 Uiso calc R 1 . H
H21A .4822(3) .4217(3) .2414(2) .091 Uiso calc R 1 . H
H21B .5731(3) .2819(3) .2303(2) .091 Uiso calc R 1 . H
H22A .4367(18) .400(2) .1287(4) .157 Uiso calc R 1 . H
H22B .3122(6) .417(2) .1936(9) .157 Uiso calc R 1 . H
H22C .409(2) .2818(5) .1778(12) .157 Uiso calc R 1 . H
H24A .0186(3) -.1436(2) .1287(2) .055 Uiso calc R 1 . H
H28A -.1259(3) .2354(2) .06993(15) .052 Uiso calc R 1 . H
H32A .0776(3) .5777(2) .0855(2) .061 Uiso calc R 1 . H
H34A .2235(3) .2444(2) .0216(2) .058 Uiso calc R 1 . H
H36A -.3609(11) .1622(3) .0204(12) .105 Uiso calc R 1 . H
H36B -.2620(4) .2261(8) -.0054(9) .105 Uiso calc R 1 . H
H36C -.3388(14) .2192(9) .0815(4) .105 Uiso calc R 1 . H
H37A .2859(12) -.3659(6) .2346(11) .114 Uiso calc R 1 . H
H37B .216(2) -.3220(11) .1579(2) .114 Uiso calc R 1 . H
H37C .1319(10) -.2855(7) .2387(11) .114 Uiso calc R 1 . H
H38A .4068(3) -.1213(3) .1328(2) .088 Uiso calc R 1 . H
H38B .3766(3) .0020(3) .0644(2) .088 Uiso calc R 1 . H
H39A .5646(9) -.046(3) .1078(12) .180 Uiso calc R 1 . H
H39B .497(2) -.053(2) .1969(6) .180 Uiso calc R 1 . H
H39C .4561(13) .0780(4) .1353(17) .180 Uiso calc R 1 . H
H41A .4356(15) .3984(14) -.0931(11) .132 Uiso calc R 1 . H
H41B .3236(5) .3665(19) -.1035(10) .132 Uiso calc R 1 . H
H41C .4137(19) .2820(6) -.0350(3) .132 Uiso calc R 1 . H
H42A -.2138(11) .7281(7) .2040(11) .118 Uiso calc R 1 . H
H42B -.134(2) .7170(8) .1185(3) .118 Uiso calc R 1 . H
H42C -.0587(12) .6742(3) .1926(12) .118 Uiso calc R 1 . H
H43A -.0952(15) .3483(10) .3043(3) .157 Uiso calc PR .457(6) 1 H
H43B -.2370(15) .3529(10) .3103(3) .157 Uiso calc PR .457(6) 1 H
H44A -.106(8) .1581(10) .3717(8) .211 Uiso calc PR .457(6) 1 H
H44B .0024(19) .1451(11) .297(5) .211 Uiso calc PR .457(6) 1 H
H44C -.134(6) .1480(12) .292(4) .211 Uiso calc PR .457(6) 1 H
H43C -.0194(8) .1659(11) .2635(3) .157 Uiso calc PR .543(6) 2 H
H43D -.0220(8) .2787(11) .2895(3) .157 Uiso calc PR .543(6) 2 H
H44D -.172(5) .278(6) .3809(18) .211 Uiso calc PR .543(6) 2 H
H44E -.142(4) .1456(12) .367(3) .211 Uiso calc PR .543(6) 2 H
H44F -.2552(18) .269(6) .3266(8) .211 Uiso calc PR .543(6) 2 H

loop_
_atom_type_symbol
_atom_type_description
_atom_type_scat_dispersion_real
_atom_type_scat_dispersion_imag
_atom_type_scat_source
C C 0.0033 0.0016 'International Tables Vol C Tables 4.2.6.8 and 6.1.1.4'
H H 0.0000 0.0000 'International Tables Vol C Tables 4.2.6.8 and 6.1.1.4'
O O 0.0106 0.0060 'International Tables Vol C Tables 4.2.6.8 and 6.1.1.4'

loop_
_geom_angle_atom_site_label_1
_geom_angle_atom_site_label_2
_geom_angle_atom_site_label_3
_geom_angle
_geom_angle_publ_flag
C3 O2 C15 118.0(2) yes
C4 O3 C16 115.5(2) yes
C9 O5 C20 118.3(2) yes
C8 O6 C21 116.7(2) yes
C25 O8 C37 117.9(2) yes
C26 O9 C38 115.0(2) yes
C31 O11 C42 117.6(2) yes
C30 O12 C43 124.3(7) yes
C30 O12 C43A 107.9(4) ?
C6 C1 C2 118.6(2) ?
C6 C1 C13 118.3(2) yes
C2 C1 C13 123.0(2) ?
C3 C2 C1 120.3(2) ?
O2 C3 C2 124.7(2) yes
O2 C3 C4 115.1(2) ?
C2 C3 C4 120.2(2) ?
O3 C4 C5 119.5(2) yes
O3 C4 C3 120.0(2) ?
C5 C4 C3 120.5(2) ?
C6 C5 C4 118.0(2) ?
C6 C5 C7 119.2(2) yes
C4 C5 C7 122.8(2) ?
C1 C6 C5 122.4(2) ?
C8 C7 C12 118.6(2) ?
C8 C7 C5 122.0(2) yes
C12 C7 C5 119.2(2) ?
O6 C8 C7 118.7(2) yes
O6 C8 C9 120.3(2) ?
C7 C8 C9 120.6(2) ?
O5 C9 C10 124.2(2) yes
O5 C9 C8 116.7(2) ?
C10 C9 C8 119.1(2) ?
C9 C10 C11 121.1(2) ?
C12 C11 C10 118.9(2) ?
C12 C11 C18 122.9(2) yes
C10 C11 C18 118.2(2) ?
C11 C12 C7 121.6(2) ?
O1 C13 C1 119.8(2) yes
O1 C13 C14 119.8(3) ?
C1 C13 C14 120.5(3) yes
O3 C16 C17 109.3(3) ?
O4 C18 C19 120.7(3) yes
O4 C18 C11 120.0(3) ?
C19 C18 C11 119.3(3) yes
C22 C21 O6 107.0(3) yes
C28 C23 C24 119.5(3) ?
C28 C23 C35 122.2(2) yes
C24 C23 C35 118.3(2) ?
C25 C24 C23 120.2(3) ?
O8 C25 C24 125.0(2) yes
O8 C25 C26 115.2(3) ?
C24 C25 C26 119.8(2) ?
O9 C26 C27 118.5(2) yes
O9 C26 C25 120.8(2) ?
C27 C26 C25 120.5(3) ?
C26 C27 C28 118.8(2) ?
C26 C27 C29 121.4(2) yes
C28 C27 C29 119.8(2) ?
C23 C28 C27 121.1(2) ?
C30 C29 C34 118.9(2) ?
C30 C29 C27 120.4(2) yes
C34 C29 C27 120.7(2) ?
C29 C30 O12 120.3(2) yes
C29 C30 C31 120.9(3) ?
O12 C30 C31 118.7(2) yes
O11 C31 C32 125.0(3) yes
O11 C31 C30 115.4(3) ?
C32 C31 C30 119.7(3) ?
C31 C32 C33 120.4(3) ?
C34 C33 C32 119.3(3) ?
C34 C33 C40 123.1(3) yes
C32 C33 C40 117.5(3) ?
C33 C34 C29 120.8(3) ?
O7 C35 C23 120.8(3) yes
O7 C35 C36 120.1(3) ?
C23 C35 C36 119.1(3) yes
C39 C38 O9 110.9(3) yes
O10 C40 C41 120.3(3) yes
O10 C40 C33 120.2(3) ?
C41 C40 C33 119.5(3) yes
C44 C43 O12 103.3(8) yes
C44A C43A O12 117.4(7) yes

loop_
_geom_bond_atom_site_label_1
_geom_bond_atom_site_label_2
_geom_bond_site_symmetry_2
_geom_bond_distance
_geom_bond_publ_flag
O1 C13 . 1.220(3) yes
O2 C3 . 1.371(3) ?
O2 C15 . 1.431(3) yes
O3 C4 . 1.369(3) ?
O3 C16 . 1.444(3) yes
O4 C18 . 1.208(3) yes
O5 C9 . 1.363(3) ?
O5 C20 . 1.409(3) yes
O6 C8 . 1.373(3) ?
O6 C21 . 1.473(3) yes
O7 C35 . 1.219(3) yes
O8 C25 . 1.372(3) ?
O8 C37 . 1.417(3) yes
O9 C26 . 1.380(3) ?
O9 C38 . 1.435(3) yes
O10 C40 . 1.215(3) yes
O11 C31 . 1.365(3) ?
O11 C42 . 1.427(3) yes
O12 C30 . 1.378(3) yes
O12 C43 . 1.449(5) yes
O12 C43A . 1.450(5) yes
C1 C6 . 1.388(3) ?
C1 C2 . 1.394(3) ?
C1 C13 . 1.492(4) yes
C2 C3 . 1.383(3) ?
C3 C4 . 1.399(3) ?
C4 C5 . 1.394(3) ?
C5 C6 . 1.392(3) ?
C5 C7 . 1.490(3) yes
C7 C8 . 1.384(3) ?
C7 C12 . 1.396(3) ?
C8 C9 . 1.408(3) ?
C9 C10 . 1.382(3) ?
C10 C11 . 1.387(3) ?
C11 C12 . 1.385(3) ?
C11 C18 . 1.501(4) yes
C13 C14 . 1.500(4) yes
C16 C17 . 1.474(4) yes
C18 C19 . 1.491(4) yes
C21 C22 . 1.471(4) yes
C23 C28 . 1.378(3) ?
C23 C24 . 1.395(3) ?
C23 C35 . 1.495(4) yes
C24 C25 . 1.378(4) ?
C25 C26 . 1.397(4) ?
C26 C27 . 1.386(3) ?
C27 C28 . 1.394(4) ?
C27 C29 . 1.499(3) yes
C29 C30 . 1.378(3) ?
C29 C34 . 1.394(4) ?
C30 C31 . 1.401(4) ?
C31 C32 . 1.371(4) ?
C32 C33 . 1.393(4) ?
C33 C34 . 1.390(4) ?
C33 C40 . 1.502(4) yes
C35 C36 . 1.501(4) yes
C38 C39 . 1.427(4) yes
C40 C41 . 1.495(4) yes
C43 C44 . 1.412(6) yes
C43A C44A . 1.412(6) yes
